data_1546519
loop_
_publ_author_name
'jana, sadhan'
'Verma, Ajay'
'Kadu, Rahul Vilasrao'
'KUMAR, SANGIT'

_publ_section_title
;
 Visible-Light-Induced Oxidant and Metal-Free Dehydrogenative Cascade
 Trifluoromethylation and Oxidation of 1,6-Enynes with Water
;
_journal_name_full 'Chem. Sci.'
_journal_paper_doi 10.1039/C7SC02556D
_journal_year 2017
_chemical_formula_moiety 'C17  H11  F3  O3'
_chemical_formula_sum 'C17 H11 F3 O3'
_chemical_formula_weight 320.26
_space_group_IT_number 61
_symmetry_cell_setting orthorhombic
_symmetry_Int_Tables_number 61
_symmetry_space_group_name_Hall '-P 2ac 2ab'
_symmetry_space_group_name_H-M 'P b c a'
_atom_sites_solution_hydrogens geom
_audit_conform_dict_location ftp://ftp.iucr.org/pub/cif_core.dic
_audit_conform_dict_name cif_core.dic
_audit_conform_dict_version 2.4.3
_audit_creation_date 2016-05-02T19:14:35-00:00
_audit_creation_method 'WinGX routine CIF_UPDATE'
_audit_update_record
;
2017-01-07 deposited with the CCDC.
2017-07-10 downloaded from the CCDC.
;
_cell_angle_alpha 90
_cell_angle_beta 90
_cell_angle_gamma 90
_cell_formula_units_Z 8
_cell_length_a 10.159(4)
_cell_length_b 9.480(4)
_cell_length_c 29.456(10)
_cell_measurement_reflns_used 24
_cell_measurement_temperature 140(2)
_cell_measurement_theta_max 25.856
_cell_measurement_theta_min 2.435
_cell_measurement_wavelength 0.71073
_cell_volume 2836.8(19)
_computing_cell_refinement 'Bruker SAINT'
_computing_data_collection 'Bruker APEX2'
_computing_data_reduction 'Bruker SAINT'
_computing_molecular_graphics 'Ortep for Windows (Farrugia, 2012)'
_computing_publication_material 'WinGX publication routines (Farrugia, 2012)'
_computing_structure_refinement 'SHELXL-2014/7 (Sheldrick, 2014)'
_computing_structure_solution 'SHELXS-97 (Sheldrick 2008)'
_diffrn_ambient_temperature 140(2)
_diffrn_measured_fraction_theta_full 1
_diffrn_measured_fraction_theta_max 0.989
_diffrn_measurement_device_type 'Bruker D8 VENTURE'
_diffrn_measurement_method '\f and \w scans'
_diffrn_radiation_probe x-ray
_diffrn_radiation_type MoK\a
_diffrn_radiation_wavelength 0.71073
_diffrn_reflns_av_R_equivalents 0.0992
_diffrn_reflns_av_unetI/netI 0.0666
_diffrn_reflns_Laue_measured_fraction_full 1
_diffrn_reflns_Laue_measured_fraction_max 0.989
_diffrn_reflns_limit_h_max 12
_diffrn_reflns_limit_h_min -12
_diffrn_reflns_limit_k_max 11
_diffrn_reflns_limit_k_min -11
_diffrn_reflns_limit_l_max 32
_diffrn_reflns_limit_l_min -35
_diffrn_reflns_number 18646
_diffrn_reflns_point_group_measured_fraction_full 1
_diffrn_reflns_point_group_measured_fraction_max 0.989
_diffrn_reflns_theta_full 25.242
_diffrn_reflns_theta_max 25.856
_diffrn_reflns_theta_min 2.435
_diffrn_standards_number 0
_exptl_absorpt_coefficient_mu 0.128
_exptl_absorpt_correction_type none
_exptl_crystal_colour colorless
_exptl_crystal_density_diffrn 1.5
_exptl_crystal_density_method 'not measured'
_exptl_crystal_description rod
_exptl_crystal_F_000 1312
_exptl_crystal_size_max 0.03
_exptl_crystal_size_mid 0.02
_exptl_crystal_size_min 0.01
_refine_diff_density_max 0.229
_refine_diff_density_min -0.25
_refine_diff_density_rms 0.054
_refine_ls_extinction_method none
_refine_ls_goodness_of_fit_ref 1.081
_refine_ls_hydrogen_treatment constr
_refine_ls_matrix_type full
_refine_ls_number_constraints 0
_refine_ls_number_parameters 209
_refine_ls_number_reflns 2709
_refine_ls_number_restraints 0
_refine_ls_restrained_S_all 1.081
_refine_ls_R_factor_all 0.1075
_refine_ls_R_factor_gt 0.0635
_refine_ls_shift/su_max 0
_refine_ls_shift/su_mean 0
_refine_ls_structure_factor_coef Fsqd
_refine_ls_weighting_details 'w=1/[\s^2^(Fo^2^)+(0.0412P)^2^+3.0550P] where P=(Fo^2^+2Fc^2^)/3'
_refine_ls_weighting_scheme calc
_refine_ls_wR_factor_gt 0.1258
_refine_ls_wR_factor_ref 0.1409
_reflns_Friedel_coverage 0
_reflns_number_gt 1850
_reflns_number_total 2709
_reflns_threshold_expression 'I > 2\s(I)'
_cod_data_source_file c7sc02556d3.cif
_cod_data_source_block SJ_639
_cod_original_cell_volume 2836.9(18)
_cod_database_code 1546519

loop_
_symmetry_equiv_pos_as_xyz
'x, y, z'
'-x+1/2, -y, z+1/2'
'-x, y+1/2, -z+1/2'
'x+1/2, -y+1/2, -z'
'-x, -y, -z'
'x-1/2, y, -z-1/2'
'x, -y-1/2, z-1/2'
'-x-1/2, y-1/2, z'

loop_
_atom_site_label
_atom_site_type_symbol
_atom_site_fract_x
_atom_site_fract_y
_atom_site_fract_z
_atom_site_U_iso_or_equiv
_atom_site_adp_type
_atom_site_occupancy
_atom_site_site_symmetry_order
_atom_site_calc_flag
_atom_site_refinement_flags_posn
_atom_site_refinement_flags_adp
O3 O 0.5869(2) 0.6605(2) 0.35824(6) 0.0330(5) Uani 1 1 d . .
O2 O 0.29344(19) 0.5137(2) 0.17568(6) 0.0328(5) Uani 1 1 d . .
H02 H 0.2283 0.5611 0.1669 0.049 Uiso 1 1 calc R U
O1 O 0.3445(2) 0.9351(2) 0.43250(6) 0.0337(5) Uani 1 1 d . .
F3 F 0.5318(2) 0.8350(2) 0.50033(6) 0.0610(6) Uani 1 1 d . .
F2 F 0.7328(2) 0.8645(3) 0.48207(7) 0.0669(7) Uani 1 1 d . .
F1 F 0.6287(3) 0.6828(2) 0.45917(7) 0.0723(7) Uani 1 1 d . .
C11 C 0.4729(3) 0.6908(3) 0.34738(9) 0.0259(7) Uani 1 1 d . .
C13 C 0.3294(3) 0.7259(3) 0.27848(9) 0.0259(7) Uani 1 1 d . .
H13 H 0.2956 0.8098 0.2917 0.031 Uiso 1 1 calc R U
C15 C 0.3336(3) 0.5612(3) 0.21681(9) 0.0248(7) Uani 1 1 d . .
C12 C 0.4201(3) 0.6453(3) 0.30257(9) 0.0245(6) Uani 1 1 d . .
C6 C 0.2476(3) 0.7873(3) 0.38172(9) 0.0284(7) Uani 1 1 d . .
C7 C 0.3909(3) 0.7757(3) 0.37775(9) 0.0272(7) Uani 1 1 d . .
C1 C 0.2265(3) 0.8864(3) 0.41545(9) 0.0307(7) Uani 1 1 d . .
C8 C 0.4411(3) 0.8651(3) 0.40968(9) 0.0285(7) Uani 1 1 d . .
C17 C 0.4686(3) 0.5229(3) 0.28238(10) 0.0280(7) Uani 1 1 d . .
H17 H 0.5321 0.4676 0.298 0.034 Uiso 1 1 calc R U
C14 C 0.2876(3) 0.6858(3) 0.23559(9) 0.0264(7) Uani 1 1 d . .
H14 H 0.2278 0.7435 0.2192 0.032 Uiso 1 1 calc R U
C16 C 0.4259(3) 0.4813(3) 0.24026(10) 0.0287(7) Uani 1 1 d . .
H16 H 0.4596 0.3973 0.2271 0.034 Uiso 1 1 calc R U
C9 C 0.5775(3) 0.9004(3) 0.42476(9) 0.0324(7) Uani 1 1 d . .
H09B H 0.5829 1.0028 0.4312 0.039 Uiso 1 1 calc R U
H09A H 0.6399 0.8791 0.3999 0.039 Uiso 1 1 calc R U
C5 C 0.1372(3) 0.7219(3) 0.36261(10) 0.0363(8) Uani 1 1 d . .
H5 H 0.1469 0.6502 0.3403 0.044 Uiso 1 1 calc R U
C4 C 0.0138(3) 0.7640(4) 0.37692(11) 0.0429(9) Uani 1 1 d . .
H4 H -0.062 0.7207 0.3641 0.051 Uiso 1 1 calc R U
C2 C 0.1043(3) 0.9320(3) 0.42985(10) 0.0399(8) Uani 1 1 d . .
H2 H 0.0944 1.0031 0.4523 0.048 Uiso 1 1 calc R U
C10 C 0.6175(3) 0.8200(4) 0.46628(11) 0.0408(8) Uani 1 1 d . .
C3 C -0.0017(3) 0.8685(4) 0.40968(11) 0.0441(9) Uani 1 1 d . .
H3 H -0.088 0.8964 0.4183 0.053 Uiso 1 1 calc R U

loop_
_atom_site_aniso_label
_atom_site_aniso_U_11
_atom_site_aniso_U_22
_atom_site_aniso_U_33
_atom_site_aniso_U_23
_atom_site_aniso_U_13
_atom_site_aniso_U_12
O3 0.0315(13) 0.0386(12) 0.0290(11) -0.0016(9) -0.0003(9) 0.0031(10)
O2 0.0323(13) 0.0344(12) 0.0318(12) -0.0117(9) -0.0034(9) 0.0053(10)
O1 0.0357(13) 0.0354(12) 0.0299(12) -0.0043(10) 0.0017(10) 0.0010(10)
F3 0.0595(13) 0.0866(16) 0.0369(11) 0.0130(11) 0.0069(10) 0.0024(12)
F2 0.0462(13) 0.1055(18) 0.0491(13) -0.0023(12) -0.0137(10) -0.0124(13)
F1 0.113(2) 0.0496(13) 0.0540(13) -0.0022(11) -0.0261(13) 0.0180(13)
C11 0.0295(17) 0.0223(15) 0.0261(16) 0.0035(12) 0.0023(13) -0.0006(14)
C13 0.0312(16) 0.0186(14) 0.0279(16) -0.0034(12) 0.0048(13) 0.0025(13)
C15 0.0249(16) 0.0241(15) 0.0255(16) -0.0048(12) 0.0039(12) -0.0033(13)
C12 0.0267(16) 0.0222(14) 0.0245(15) 0.0013(12) 0.0022(12) -0.0038(13)
C6 0.0308(16) 0.0296(16) 0.0248(15) 0.0068(13) 0.0015(13) -0.0014(14)
C7 0.0331(17) 0.0251(15) 0.0234(15) 0.0052(12) -0.0001(13) -0.0008(14)
C1 0.0369(19) 0.0326(17) 0.0225(15) 0.0055(13) -0.0005(13) 0.0024(15)
C8 0.0325(18) 0.0275(15) 0.0255(16) 0.0030(13) 0.0035(13) 0.0011(14)
C17 0.0276(16) 0.0215(15) 0.0349(18) 0.0035(13) -0.0033(13) 0.0015(13)
C14 0.0282(17) 0.0235(15) 0.0275(16) 0.0026(12) -0.0001(13) 0.0032(13)
C16 0.0273(16) 0.0183(14) 0.0405(18) -0.0085(13) 0.0008(14) 0.0017(13)
C9 0.0380(19) 0.0331(17) 0.0261(16) -0.0024(13) 0.0024(14) -0.0059(15)
C5 0.039(2) 0.0380(18) 0.0321(17) 0.0060(14) 0.0013(14) -0.0084(16)
C4 0.0328(19) 0.056(2) 0.040(2) 0.0155(18) -0.0026(16) -0.0089(17)
C2 0.039(2) 0.046(2) 0.0344(19) 0.0056(16) 0.0073(16) 0.0079(17)
C10 0.038(2) 0.051(2) 0.0336(18) -0.0074(17) 0.0018(16) -0.0032(17)
C3 0.035(2) 0.057(2) 0.040(2) 0.0165(18) 0.0095(16) 0.0076(18)

loop_
_atom_type_symbol
_atom_type_description
_atom_type_scat_dispersion_real
_atom_type_scat_dispersion_imag
_atom_type_scat_source
C C 0.0033 0.0016 'International Tables Vol C Tables 4.2.6.8 and 6.1.1.4'
H H 0 0 'International Tables Vol C Tables 4.2.6.8 and 6.1.1.4'
O O 0.0106 0.006 'International Tables Vol C Tables 4.2.6.8 and 6.1.1.4'
F F 0.0171 0.0103 'International Tables Vol C Tables 4.2.6.8 and 6.1.1.4'

loop_
_geom_angle_atom_site_label_1
_geom_angle_atom_site_label_2
_geom_angle_atom_site_label_3
_geom_angle
C15 O2 H02 109.5
C8 O1 C1 106.5(2)
O3 C11 C7 120.2(2)
O3 C11 C12 120.0(2)
C7 C11 C12 119.7(3)
C14 C13 C12 121.2(3)
C14 C13 H13 119.4
C12 C13 H13 119.4
O2 C15 C14 122.6(3)
O2 C15 C16 117.8(2)
C14 C15 C16 119.6(3)
C13 C12 C17 118.3(3)
C13 C12 C11 122.1(2)
C17 C12 C11 119.4(3)
C1 C6 C5 117.8(3)
C1 C6 C7 105.2(3)
C5 C6 C7 137.0(3)
C8 C7 C11 123.4(3)
C8 C7 C6 105.6(2)
C11 C7 C6 131.0(3)
O1 C1 C2 124.4(3)
O1 C1 C6 110.7(3)
C2 C1 C6 124.9(3)
O1 C8 C7 111.9(2)
O1 C8 C9 114.4(2)
C7 C8 C9 133.7(3)
C16 C17 C12 120.9(3)
C16 C17 H17 119.6
C12 C17 H17 119.6
C15 C14 C13 119.6(3)
C15 C14 H14 120.2
C13 C14 H14 120.2
C17 C16 C15 120.4(3)
C17 C16 H16 119.8
C15 C16 H16 119.8
C8 C9 C10 112.4(3)
C8 C9 H09B 109.1
C10 C9 H09B 109.1
C8 C9 H09A 109.1
C10 C9 H09A 109.1
H09B C9 H09A 107.9
C4 C5 C6 118.4(3)
C4 C5 H5 120.8
C6 C5 H5 120.8
C5 C4 C3 121.3(3)
C5 C4 H4 119.3
C3 C4 H4 119.3
C3 C2 C1 115.9(3)
C3 C2 H2 122.1
C1 C2 H2 122.1
F1 C10 F2 107.0(3)
F1 C10 F3 106.2(3)
F2 C10 F3 106.1(3)
F1 C10 C9 113.3(3)
F2 C10 C9 111.3(3)
F3 C10 C9 112.5(3)
C2 C3 C4 121.6(3)
C2 C3 H3 119.2
C4 C3 H3 119.2

loop_
_geom_bond_atom_site_label_1
_geom_bond_atom_site_label_2
_geom_bond_distance
O3 C11 1.235(3)
O2 C15 1.355(3)
O2 H02 0.84
O1 C8 1.362(3)
O1 C1 1.379(4)
F3 C10 1.335(4)
F2 C10 1.329(4)
F1 C10 1.323(4)
C11 C7 1.464(4)
C11 C12 1.489(4)
C13 C14 1.386(4)
C13 C12 1.391(4)
C13 H13 0.95
C15 C14 1.386(4)
C15 C16 1.389(4)
C12 C17 1.394(4)
C6 C1 1.384(4)
C6 C5 1.399(4)
C6 C7 1.465(4)
C7 C8 1.365(4)
C1 C2 1.381(4)
C8 C9 1.493(4)
C17 C16 1.372(4)
C17 H17 0.95
C14 H14 0.95
C16 H16 0.95
C9 C10 1.497(4)
C9 H09B 0.99
C9 H09A 0.99
C5 C4 1.382(4)
C5 H5 0.95
C4 C3 1.392(5)
C4 H4 0.95
C2 C3 1.370(5)
C2 H2 0.95
C3 H3 0.95
